data_7020130
loop_
_publ_author_name
'Liu, Xiaohui'
'Nan, Hongmei'
'Sun, Wei'
'Zhang, Qikai'
'Zhan, Mingjian'
'Zou, Luyi'
'Xie, Zhiyuan'
'Li, Xiao'
'Lu, Canzhong'
'Cheng, Yanxiang'

_publ_section_title
;
 Synthesis and characterisation of neutral mononuclear cuprous complexes
 based on dipyrrin derivatives and phosphine mixed-ligands.
;
_journal_issue 34
_journal_name_full 'Dalton transactions (Cambridge, England : 2003)'
_journal_page_first 10199
_journal_page_last 10210
_journal_paper_doi 10.1039/c2dt30618b
_journal_volume 41
_journal_year 2012
_chemical_formula_sum 'C52 H43 Br2 Cu N2 O P2'
_chemical_formula_weight 997.18
_chemical_name_systematic
;
?
;
_space_group_IT_number 2
_symmetry_cell_setting triclinic
_symmetry_space_group_name_Hall '-P 1'
_symmetry_space_group_name_H-M 'P -1'
_atom_sites_solution_hydrogens geom
_atom_sites_solution_primary direct
_atom_sites_solution_secondary difmap
_audit_creation_method SHELXL-97
_cell_angle_alpha 80.042(3)
_cell_angle_beta 85.355(4)
_cell_angle_gamma 75.425(4)
_cell_formula_units_Z 2
_cell_length_a 11.374(3)
_cell_length_b 11.686(3)
_cell_length_c 18.175(4)
_cell_measurement_reflns_used 3210
_cell_measurement_temperature 293(2)
_cell_measurement_theta_max 23.68
_cell_measurement_theta_min 2.21
_cell_volume 2301.0(10)
_computing_cell_refinement 'Bruker SMART'
_computing_data_collection 'Bruker SMART'
_computing_data_reduction 'Bruker SAINT'
_computing_molecular_graphics 'Bruker SHELXTL'
_computing_publication_material 'Bruker SHELXTL'
_computing_structure_refinement 'SHELXL-97 (Sheldrick, 1997)'
_computing_structure_solution 'SHELXS-97 (Sheldrick, 1990)'
_diffrn_ambient_temperature 293(2)
_diffrn_measured_fraction_theta_full 0.971
_diffrn_measured_fraction_theta_max 0.971
_diffrn_measurement_device_type 'CCD area detector'
_diffrn_measurement_method 'phi and omega scans'
_diffrn_radiation_monochromator graphite
_diffrn_radiation_source 'fine-focus sealed tube'
_diffrn_radiation_type MoK\a
_diffrn_radiation_wavelength 0.71073
_diffrn_reflns_av_R_equivalents 0.0195
_diffrn_reflns_av_sigmaI/netI 0.0493
_diffrn_reflns_limit_h_max 13
_diffrn_reflns_limit_h_min -14
_diffrn_reflns_limit_k_max 14
_diffrn_reflns_limit_k_min -14
_diffrn_reflns_limit_l_max 17
_diffrn_reflns_limit_l_min -22
_diffrn_reflns_number 12936
_diffrn_reflns_theta_full 26.03
_diffrn_reflns_theta_max 26.03
_diffrn_reflns_theta_min 1.82
_exptl_absorpt_coefficient_mu 2.316
_exptl_absorpt_correction_T_max 0.8048
_exptl_absorpt_correction_T_min 0.5414
_exptl_absorpt_correction_type multi-scan
_exptl_absorpt_process_details '(SADABS; Sheldrick, 1996)'
_exptl_crystal_colour orange
_exptl_crystal_density_diffrn 1.393
_exptl_crystal_density_method 'not measured'
_exptl_crystal_description block
_exptl_crystal_F_000 976
_exptl_crystal_size_max 0.30
_exptl_crystal_size_mid 0.17
_exptl_crystal_size_min 0.10
_platon_squeeze_details
;
;
_refine_diff_density_max 0.616
_refine_diff_density_min -0.434
_refine_diff_density_rms 0.062
_refine_ls_extinction_method none
_refine_ls_goodness_of_fit_ref 1.002
_refine_ls_hydrogen_treatment constr
_refine_ls_matrix_type full
_refine_ls_number_parameters 523
_refine_ls_number_reflns 8817
_refine_ls_number_restraints 0
_refine_ls_restrained_S_all 1.002
_refine_ls_R_factor_all 0.0701
_refine_ls_R_factor_gt 0.0425
_refine_ls_shift/su_max 0.001
_refine_ls_shift/su_mean 0.000
_refine_ls_structure_factor_coef Fsqd
_refine_ls_weighting_details 'calc w=1/[\s^2^(Fo^2^)+(0.0450P)^2^+0.0000P] where P=(Fo^2^+2Fc^2^)/3'
_refine_ls_weighting_scheme calc
_refine_ls_wR_factor_gt 0.0898
_refine_ls_wR_factor_ref 0.0967
_reflns_number_gt 6067
_reflns_number_total 8817
_reflns_threshold_expression >2sigma(I)
_cod_data_source_file c2dt30618b.txt
_cod_data_source_block s226
_cod_depositor_comments
;
The following automatic conversions were performed:

'_symmetry_cell_setting' value 'Triclinic' changed to 'triclinic'
according to /home/saulius/struct/CIF-dictionaries/cif_core.dic
dictionary named 'cif_core.dic' version 2.4.2 from
2011-04-26.

'_exptl_absorpt_correction_type' value 'Multi-scan'
changed to 'multi-scan' according to
/home/saulius/struct/CIF-dictionaries/cif_core.dic dictionary named
'cif_core.dic' version 2.4.2 from 2011-04-26.

Automatic conversion script
Id: cif_fix_values 1891 2012-01-12 08:04:46Z andrius 
;
_cod_original_cell_volume 2301.0(9)
_cod_original_sg_symbol_H-M P-1
_cod_database_code 7020130

loop_
_symmetry_equiv_pos_as_xyz
'x, y, z'
'-x, -y, -z'

loop_
_atom_site_label
_atom_site_type_symbol
_atom_site_fract_x
_atom_site_fract_y
_atom_site_fract_z
_atom_site_U_iso_or_equiv
_atom_site_adp_type
_atom_site_occupancy
_atom_site_symmetry_multiplicity
_atom_site_calc_flag
_atom_site_refinement_flags
Cu Cu 0.32839(3) 0.32329(3) 0.28748(2) 0.03816(11) Uani 1 1 d .
N1 N 0.2326(2) 0.1994(2) 0.33522(14) 0.0388(6) Uani 1 1 d .
N2 N 0.3170(2) 0.3943(2) 0.38472(13) 0.0387(6) Uani 1 1 d .
P1 P 0.52832(7) 0.22612(7) 0.27310(5) 0.0407(2) Uani 1 1 d .
P2 P 0.22040(7) 0.44825(7) 0.19262(4) 0.03722(19) Uani 1 1 d .
Br1 Br 0.23604(4) 0.09167(3) 0.20817(2) 0.06677(13) Uani 1 1 d .
Br2 Br 0.48017(4) 0.54024(4) 0.33819(2) 0.06655(13) Uani 1 1 d .
C1 C 0.1929(3) 0.1197(3) 0.30668(18) 0.0454(8) Uani 1 1 d .
C2 C 0.1156(3) 0.0633(3) 0.3549(2) 0.0624(10) Uani 1 1 d .
H2A H 0.0785 0.0052 0.3453 0.075 Uiso 1 1 calc R
C3 C 0.1057(3) 0.1111(3) 0.4189(2) 0.0574(9) Uani 1 1 d .
H3A H 0.0602 0.0915 0.4620 0.069 Uiso 1 1 calc R
C4 C 0.1777(3) 0.1966(3) 0.40779(18) 0.0414(8) Uani 1 1 d .
C5 C 0.1870(3) 0.2698(3) 0.45851(17) 0.0409(7) Uani 1 1 d .
C6 C 0.2512(3) 0.3598(3) 0.44957(17) 0.0399(7) Uani 1 1 d .
C7 C 0.2682(3) 0.4224(3) 0.50664(19) 0.0535(9) Uani 1 1 d .
H7A H 0.2334 0.4161 0.5548 0.064 Uiso 1 1 calc R
C8 C 0.3449(3) 0.4937(3) 0.47790(18) 0.0544(9) Uani 1 1 d .
H8A H 0.3734 0.5450 0.5018 0.065 Uiso 1 1 calc R
C9 C 0.3709(3) 0.4718(3) 0.40395(18) 0.0455(8) Uani 1 1 d .
C10 C 0.1224(3) 0.2481(3) 0.53222(18) 0.0460(8) Uani 1 1 d .
C11 C 0.1715(3) 0.1533(3) 0.5862(2) 0.0667(11) Uani 1 1 d .
H11A H 0.2459 0.1020 0.5763 0.080 Uiso 1 1 calc R
C12 C 0.1118(4) 0.1333(4) 0.6552(2) 0.0786(12) Uani 1 1 d .
H12A H 0.1467 0.0697 0.6913 0.094 Uiso 1 1 calc R
C13 C 0.0020(4) 0.2071(4) 0.6698(2) 0.0721(12) Uani 1 1 d .
H13A H -0.0391 0.1931 0.7156 0.087 Uiso 1 1 calc R
C14 C -0.0471(4) 0.3007(4) 0.6176(3) 0.0786(13) Uani 1 1 d .
H14A H -0.1215 0.3517 0.6280 0.094 Uiso 1 1 calc R
C15 C 0.0123(3) 0.3212(3) 0.5490(2) 0.0659(11) Uani 1 1 d .
H15A H -0.0230 0.3857 0.5136 0.079 Uiso 1 1 calc R
C16 C 0.5555(3) 0.0778(3) 0.24545(19) 0.0457(8) Uani 1 1 d .
C17 C 0.5417(3) -0.0202(3) 0.2965(2) 0.0656(10) Uani 1 1 d .
H17A H 0.5279 -0.0125 0.3467 0.079 Uiso 1 1 calc R
C18 C 0.5479(4) -0.1296(3) 0.2753(3) 0.0819(13) Uani 1 1 d .
H18A H 0.5390 -0.1945 0.3111 0.098 Uiso 1 1 calc R
C19 C 0.5671(4) -0.1420(4) 0.2022(3) 0.0822(14) Uani 1 1 d .
H19A H 0.5709 -0.2153 0.1876 0.099 Uiso 1 1 calc R
C20 C 0.5810(4) -0.0459(4) 0.1495(3) 0.0796(13) Uani 1 1 d .
H20A H 0.5942 -0.0542 0.0994 0.096 Uiso 1 1 calc R
C21 C 0.5754(3) 0.0627(3) 0.1713(2) 0.0654(11) Uani 1 1 d .
H21A H 0.5852 0.1271 0.1354 0.078 Uiso 1 1 calc R
C22 C 0.5991(3) 0.1973(3) 0.36348(19) 0.0468(8) Uani 1 1 d .
C23 C 0.5293(3) 0.1639(3) 0.4264(2) 0.0575(9) Uani 1 1 d .
H23A H 0.4528 0.1524 0.4207 0.069 Uiso 1 1 calc R
C24 C 0.5723(5) 0.1477(4) 0.4967(2) 0.0805(13) Uani 1 1 d .
H24A H 0.5254 0.1236 0.5380 0.097 Uiso 1 1 calc R
C25 C 0.6835(6) 0.1668(4) 0.5069(3) 0.0945(16) Uani 1 1 d .
H25A H 0.7113 0.1569 0.5549 0.113 Uiso 1 1 calc R
C26 C 0.7534(4) 0.2004(4) 0.4461(3) 0.0879(14) Uani 1 1 d .
H26A H 0.8291 0.2130 0.4527 0.105 Uiso 1 1 calc R
C27 C 0.7110(3) 0.2158(3) 0.3744(2) 0.0644(10) Uani 1 1 d .
H27A H 0.7589 0.2389 0.3334 0.077 Uiso 1 1 calc R
C28 C 0.6294(3) 0.2969(3) 0.20736(18) 0.0449(8) Uani 1 1 d .
C29 C 0.7492(3) 0.2399(3) 0.1909(2) 0.0631(10) Uani 1 1 d .
H29A H 0.7809 0.1612 0.2128 0.076 Uiso 1 1 calc R
C30 C 0.8212(4) 0.2999(4) 0.1422(2) 0.0739(12) Uani 1 1 d .
H30A H 0.9013 0.2614 0.1316 0.089 Uiso 1 1 calc R
C31 C 0.7755(4) 0.4157(4) 0.1091(2) 0.0702(11) Uani 1 1 d .
H31A H 0.8246 0.4556 0.0764 0.084 Uiso 1 1 calc R
C32 C 0.6583(4) 0.4720(3) 0.1242(2) 0.0643(10) Uani 1 1 d .
H32A H 0.6273 0.5504 0.1016 0.077 Uiso 1 1 calc R
C33 C 0.5849(3) 0.4131(3) 0.17315(18) 0.0489(8) Uani 1 1 d .
H33A H 0.5048 0.4523 0.1830 0.059 Uiso 1 1 calc R
C34 C 0.2167(3) 0.3788(3) 0.11029(17) 0.0403(7) Uani 1 1 d .
C35 C 0.3265(3) 0.3151(3) 0.08160(19) 0.0534(9) Uani 1 1 d .
H35A H 0.3989 0.3129 0.1028 0.064 Uiso 1 1 calc R
C36 C 0.3290(4) 0.2554(3) 0.0223(2) 0.0642(10) Uani 1 1 d .
H36A H 0.4029 0.2146 0.0031 0.077 Uiso 1 1 calc R
C37 C 0.2214(4) 0.2561(3) -0.0087(2) 0.0673(11) Uani 1 1 d .
H37A H 0.2224 0.2136 -0.0476 0.081 Uiso 1 1 calc R
C38 C 0.1139(4) 0.3200(3) 0.0184(2) 0.0648(10) Uani 1 1 d .
H38A H 0.0416 0.3220 -0.0028 0.078 Uiso 1 1 calc R
C39 C 0.1116(3) 0.3819(3) 0.07718(19) 0.0513(9) Uani 1 1 d .
H39A H 0.0378 0.4261 0.0944 0.062 Uiso 1 1 calc R
C40 C 0.0589(3) 0.5053(3) 0.21896(17) 0.0410(7) Uani 1 1 d .
C41 C -0.0105(3) 0.6146(3) 0.18655(19) 0.0550(9) Uani 1 1 d .
H41A H 0.0235 0.6620 0.1486 0.066 Uiso 1 1 calc R
C42 C -0.1304(3) 0.6537(3) 0.2104(2) 0.0628(10) Uani 1 1 d .
H42A H -0.1767 0.7272 0.1882 0.075 Uiso 1 1 calc R
C43 C -0.1813(3) 0.5851(4) 0.2664(2) 0.0641(10) Uani 1 1 d .
H43A H -0.2617 0.6124 0.2825 0.077 Uiso 1 1 calc R
C44 C -0.1142(3) 0.4767(4) 0.2986(2) 0.0656(11) Uani 1 1 d .
H44A H -0.1489 0.4296 0.3364 0.079 Uiso 1 1 calc R
C45 C 0.0058(3) 0.4366(3) 0.2750(2) 0.0552(9) Uani 1 1 d .
H45A H 0.0512 0.3626 0.2972 0.066 Uiso 1 1 calc R
C46 C 0.2639(3) 0.5868(3) 0.15124(18) 0.0413(8) Uani 1 1 d .
C47 C 0.2929(4) 0.6161(3) 0.0765(2) 0.0656(11) Uani 1 1 d .
H47A H 0.2917 0.5631 0.0440 0.079 Uiso 1 1 calc R
C48 C 0.3240(4) 0.7237(4) 0.0489(3) 0.0920(15) Uani 1 1 d .
H48A H 0.3442 0.7422 -0.0016 0.110 Uiso 1 1 calc R
C49 C 0.3247(4) 0.8020(4) 0.0965(3) 0.0945(16) Uani 1 1 d .
H49A H 0.3437 0.8748 0.0783 0.113 Uiso 1 1 calc R
C50 C 0.2977(4) 0.7733(4) 0.1704(3) 0.0770(12) Uani 1 1 d .
H50A H 0.3001 0.8261 0.2028 0.092 Uiso 1 1 calc R
C51 C 0.2668(3) 0.6675(3) 0.1978(2) 0.0559(9) Uani 1 1 d .
H51A H 0.2476 0.6499 0.2486 0.067 Uiso 1 1 calc R

loop_
_atom_site_aniso_label
_atom_site_aniso_U_11
_atom_site_aniso_U_22
_atom_site_aniso_U_33
_atom_site_aniso_U_23
_atom_site_aniso_U_13
_atom_site_aniso_U_12
Cu 0.0390(2) 0.0392(2) 0.0384(2) -0.00852(17) -0.00046(16) -0.01223(17)
N1 0.0374(14) 0.0344(14) 0.0469(16) -0.0096(12) -0.0004(12) -0.0112(11)
N2 0.0425(15) 0.0398(14) 0.0377(15) -0.0101(12) -0.0022(12) -0.0142(12)
P1 0.0368(5) 0.0408(5) 0.0431(5) -0.0039(4) 0.0019(4) -0.0094(4)
P2 0.0363(5) 0.0397(4) 0.0366(5) -0.0107(4) -0.0001(3) -0.0082(4)
Br1 0.0917(3) 0.0548(2) 0.0636(3) -0.0238(2) -0.0020(2) -0.0263(2)
Br2 0.0792(3) 0.0742(3) 0.0611(3) -0.0106(2) 0.0012(2) -0.0471(2)
C1 0.048(2) 0.0390(18) 0.050(2) -0.0081(16) -0.0029(16) -0.0120(15)
C2 0.071(3) 0.053(2) 0.077(3) -0.011(2) -0.003(2) -0.0390(19)
C3 0.058(2) 0.055(2) 0.063(3) -0.0045(19) 0.0093(18) -0.0279(18)
C4 0.0390(18) 0.0386(17) 0.046(2) -0.0026(15) 0.0012(15) -0.0124(14)
C5 0.0341(17) 0.0395(17) 0.0442(19) -0.0042(15) 0.0012(14) -0.0027(14)
C6 0.0420(18) 0.0402(17) 0.0364(18) -0.0067(14) -0.0001(14) -0.0077(14)
C7 0.059(2) 0.066(2) 0.039(2) -0.0185(18) 0.0039(16) -0.0177(19)
C8 0.065(2) 0.061(2) 0.045(2) -0.0228(18) -0.0035(18) -0.0204(19)
C9 0.050(2) 0.0461(19) 0.044(2) -0.0104(16) -0.0013(15) -0.0162(16)
C10 0.043(2) 0.049(2) 0.047(2) -0.0089(17) 0.0057(16) -0.0150(16)
C11 0.057(2) 0.072(3) 0.059(3) 0.003(2) 0.0081(19) -0.006(2)
C12 0.095(4) 0.079(3) 0.055(3) 0.009(2) 0.002(2) -0.024(3)
C13 0.078(3) 0.088(3) 0.059(3) -0.020(2) 0.024(2) -0.038(3)
C14 0.065(3) 0.089(3) 0.075(3) -0.020(3) 0.023(2) -0.007(2)
C15 0.059(3) 0.068(2) 0.061(3) -0.007(2) 0.008(2) -0.003(2)
C16 0.0381(19) 0.0401(18) 0.056(2) -0.0094(17) 0.0009(16) -0.0037(14)
C17 0.078(3) 0.048(2) 0.071(3) -0.007(2) -0.005(2) -0.016(2)
C18 0.088(3) 0.044(2) 0.113(4) -0.008(3) -0.016(3) -0.013(2)
C19 0.060(3) 0.057(3) 0.135(5) -0.046(3) -0.017(3) 0.001(2)
C20 0.064(3) 0.078(3) 0.100(4) -0.049(3) 0.000(2) -0.001(2)
C21 0.062(3) 0.061(2) 0.074(3) -0.027(2) 0.007(2) -0.0079(19)
C22 0.047(2) 0.0395(18) 0.051(2) -0.0028(16) -0.0062(16) -0.0055(15)
C23 0.064(2) 0.057(2) 0.047(2) -0.0052(18) -0.0046(19) -0.0074(18)
C24 0.101(4) 0.078(3) 0.050(3) 0.005(2) -0.005(2) -0.007(3)
C25 0.120(5) 0.093(4) 0.058(3) -0.007(3) -0.036(3) 0.004(3)
C26 0.080(3) 0.094(3) 0.093(4) -0.022(3) -0.036(3) -0.013(3)
C27 0.053(2) 0.071(3) 0.068(3) -0.009(2) -0.012(2) -0.012(2)
C28 0.0398(19) 0.051(2) 0.043(2) -0.0042(16) 0.0019(15) -0.0120(15)
C29 0.052(2) 0.063(2) 0.070(3) -0.007(2) 0.0132(19) -0.0127(19)
C30 0.047(2) 0.099(3) 0.075(3) -0.015(3) 0.016(2) -0.023(2)
C31 0.064(3) 0.098(3) 0.056(3) 0.002(2) 0.007(2) -0.045(2)
C32 0.074(3) 0.066(2) 0.054(2) 0.0084(19) -0.005(2) -0.030(2)
C33 0.0430(19) 0.057(2) 0.047(2) -0.0041(17) -0.0009(16) -0.0154(16)
C34 0.0436(19) 0.0405(17) 0.0378(18) -0.0084(14) 0.0006(14) -0.0112(15)
C35 0.047(2) 0.058(2) 0.057(2) -0.0219(19) -0.0009(17) -0.0079(17)
C36 0.064(3) 0.069(2) 0.057(2) -0.026(2) 0.012(2) -0.005(2)
C37 0.087(3) 0.072(3) 0.053(2) -0.030(2) 0.003(2) -0.026(2)
C38 0.061(3) 0.084(3) 0.060(2) -0.026(2) -0.015(2) -0.023(2)
C39 0.042(2) 0.061(2) 0.054(2) -0.0222(18) -0.0011(16) -0.0101(17)
C40 0.0372(18) 0.0482(19) 0.0369(18) -0.0140(15) -0.0042(14) -0.0032(15)
C41 0.047(2) 0.061(2) 0.052(2) -0.0088(18) -0.0007(17) -0.0037(18)
C42 0.042(2) 0.066(2) 0.067(3) -0.001(2) -0.0075(19) 0.0074(18)
C43 0.037(2) 0.075(3) 0.077(3) -0.023(2) 0.0008(19) 0.0008(19)
C44 0.049(2) 0.074(3) 0.070(3) -0.008(2) 0.0150(19) -0.014(2)
C45 0.045(2) 0.051(2) 0.061(2) -0.0014(18) 0.0050(17) -0.0040(16)
C46 0.0356(18) 0.0413(18) 0.048(2) -0.0086(16) -0.0061(15) -0.0082(14)
C47 0.094(3) 0.059(2) 0.051(2) -0.0070(19) 0.001(2) -0.033(2)
C48 0.125(4) 0.079(3) 0.075(3) 0.008(3) 0.011(3) -0.050(3)
C49 0.100(4) 0.052(3) 0.136(5) 0.003(3) -0.009(3) -0.037(3)
C50 0.084(3) 0.057(3) 0.100(4) -0.024(3) -0.007(3) -0.025(2)
C51 0.056(2) 0.052(2) 0.063(2) -0.0176(19) -0.0011(18) -0.0131(17)

loop_
_atom_type_symbol
_atom_type_description
_atom_type_scat_dispersion_real
_atom_type_scat_dispersion_imag
_atom_type_scat_source
C C 0.0033 0.0016 'International Tables Vol C Tables 4.2.6.8 and 6.1.1.4'
H H 0.0000 0.0000 'International Tables Vol C Tables 4.2.6.8 and 6.1.1.4'
N N 0.0061 0.0033 'International Tables Vol C Tables 4.2.6.8 and 6.1.1.4'
P P 0.1023 0.0942 'International Tables Vol C Tables 4.2.6.8 and 6.1.1.4'
Cu Cu 0.3201 1.2651 'International Tables Vol C Tables 4.2.6.8 and 6.1.1.4'
Br Br -0.2901 2.4595 'International Tables Vol C Tables 4.2.6.8 and 6.1.1.4'

loop_
_geom_angle_atom_site_label_1
_geom_angle_atom_site_label_2
_geom_angle_atom_site_label_3
_geom_angle
N1 Cu N2 92.57(10)
N1 Cu P2 108.77(7)
N2 Cu P2 114.41(7)
N1 Cu P1 108.55(7)
N2 Cu P1 105.29(7)
P2 Cu P1 122.95(3)
C1 N1 C4 104.0(2)
C1 N1 Cu 131.7(2)
C4 N1 Cu 123.74(19)
C9 N2 C6 104.0(2)
C9 N2 Cu 131.4(2)
C6 N2 Cu 124.41(19)
C22 P1 C28 104.97(15)
C22 P1 C16 104.24(15)
C28 P1 C16 102.15(15)
C22 P1 Cu 108.68(11)
C28 P1 Cu 119.87(11)
C16 P1 Cu 115.42(11)
C34 P2 C46 102.03(14)
C34 P2 C40 104.25(14)
C46 P2 C40 101.56(14)
C34 P2 Cu 114.09(10)
C46 P2 Cu 119.74(10)
C40 P2 Cu 113.21(10)
N1 C1 C2 114.3(3)
N1 C1 Br1 121.4(2)
C2 C1 Br1 124.3(3)
C3 C2 C1 105.5(3)
C2 C3 C4 107.4(3)
C5 C4 N1 125.6(3)
C5 C4 C3 125.5(3)
N1 C4 C3 108.8(3)
C4 C5 C6 128.3(3)
C4 C5 C10 115.5(3)
C6 C5 C10 116.2(3)
N2 C6 C5 125.1(3)
N2 C6 C7 109.4(3)
C5 C6 C7 125.3(3)
C8 C7 C6 107.6(3)
C7 C8 C9 104.3(3)
N2 C9 C8 114.7(3)
N2 C9 Br2 121.9(2)
C8 C9 Br2 123.3(2)
C15 C10 C11 117.6(3)
C15 C10 C5 121.4(3)
C11 C10 C5 121.0(3)
C10 C11 C12 121.1(4)
C13 C12 C11 119.8(4)
C14 C13 C12 119.8(4)
C13 C14 C15 120.5(4)
C10 C15 C14 121.2(4)
C17 C16 C21 117.1(3)
C17 C16 P1 121.1(3)
C21 C16 P1 121.3(3)
C16 C17 C18 122.0(4)
C19 C18 C17 119.6(4)
C18 C19 C20 120.0(4)
C19 C20 C21 119.9(4)
C20 C21 C16 121.3(4)
C27 C22 C23 117.9(3)
C27 C22 P1 125.0(3)
C23 C22 P1 116.8(3)
C24 C23 C22 120.7(4)
C25 C24 C23 120.8(4)
C26 C25 C24 119.6(4)
C25 C26 C27 120.0(5)
C22 C27 C26 120.9(4)
C33 C28 C29 118.4(3)
C33 C28 P1 118.2(2)
C29 C28 P1 123.4(3)
C30 C29 C28 120.2(4)
C31 C30 C29 120.5(4)
C32 C31 C30 119.9(3)
C31 C32 C33 120.3(4)
C28 C33 C32 120.7(3)
C39 C34 C35 118.3(3)
C39 C34 P2 123.6(2)
C35 C34 P2 118.1(2)
C36 C35 C34 120.8(3)
C35 C36 C37 120.0(3)
C38 C37 C36 119.3(3)
C37 C38 C39 120.6(4)
C34 C39 C38 120.8(3)
C45 C40 C41 118.6(3)
C45 C40 P2 118.3(2)
C41 C40 P2 123.1(2)
C40 C41 C42 120.2(3)
C43 C42 C41 120.5(3)
C44 C43 C42 120.0(3)
C43 C44 C45 120.0(3)
C40 C45 C44 120.8(3)
C47 C46 C51 117.9(3)
C47 C46 P2 124.2(3)
C51 C46 P2 117.9(3)
C46 C47 C48 121.0(4)
C49 C48 C47 119.6(4)
C50 C49 C48 119.9(4)
C49 C50 C51 120.8(4)
C50 C51 C46 120.9(4)

loop_
_geom_bond_atom_site_label_1
_geom_bond_atom_site_label_2
_geom_bond_distance
Cu N1 2.059(2)
Cu N2 2.061(2)
Cu P2 2.2765(10)
Cu P1 2.2882(10)
N1 C1 1.326(4)
N1 C4 1.412(4)
N2 C9 1.319(4)
N2 C6 1.399(4)
P1 C22 1.829(3)
P1 C28 1.830(3)
P1 C16 1.832(3)
P2 C34 1.829(3)
P2 C46 1.831(3)
P2 C40 1.844(3)
Br1 C1 1.879(3)
Br2 C9 1.882(3)
C1 C2 1.394(4)
C2 C3 1.360(5)
C3 C4 1.424(4)
C4 C5 1.388(4)
C5 C6 1.406(4)
C5 C10 1.488(4)
C6 C7 1.419(4)
C7 C8 1.368(5)
C8 C9 1.406(4)
C10 C15 1.372(4)
C10 C11 1.380(5)
C11 C12 1.388(5)
C12 C13 1.364(6)
C13 C14 1.352(5)
C14 C15 1.382(5)
C16 C17 1.377(4)
C16 C21 1.383(5)
C17 C18 1.381(5)
C18 C19 1.357(6)
C19 C20 1.376(6)
C20 C21 1.378(5)
C22 C27 1.379(5)
C22 C23 1.395(4)
C23 C24 1.370(5)
C24 C25 1.370(6)
C25 C26 1.368(6)
C26 C27 1.393(5)
C28 C33 1.378(4)
C28 C29 1.392(4)
C29 C30 1.379(5)
C30 C31 1.370(5)
C31 C32 1.359(5)
C32 C33 1.385(4)
C34 C39 1.371(4)
C34 C35 1.395(4)
C35 C36 1.375(5)
C36 C37 1.386(5)
C37 C38 1.366(5)
C38 C39 1.385(5)
C40 C45 1.381(4)
C40 C41 1.382(4)
C41 C42 1.385(4)
C42 C43 1.366(5)
C43 C44 1.365(5)
C44 C45 1.385(5)
C46 C47 1.376(4)
C46 C51 1.380(4)
C47 C48 1.391(5)
C48 C49 1.365(6)
C49 C50 1.356(6)
C50 C51 1.370(5)

loop_
_geom_torsion_atom_site_label_1
_geom_torsion_atom_site_label_2
_geom_torsion_atom_site_label_3
_geom_torsion_atom_site_label_4
_geom_torsion
N2 Cu N1 C1 175.3(3)
P2 Cu N1 C1 58.5(3)
P1 Cu N1 C1 -77.6(3)
N2 Cu N1 C4 6.0(2)
P2 Cu N1 C4 -110.9(2)
P1 Cu N1 C4 113.1(2)
N1 Cu N2 C9 170.2(3)
P2 Cu N2 C9 -77.9(3)
P1 Cu N2 C9 60.1(3)
N1 Cu N2 C6 -4.9(2)
P2 Cu N2 C6 107.1(2)
P1 Cu N2 C6 -114.9(2)
N1 Cu P1 C22 -78.61(13)
N2 Cu P1 C22 19.49(13)
P2 Cu P1 C22 152.93(11)
N1 Cu P1 C28 160.82(14)
N2 Cu P1 C28 -101.09(14)
P2 Cu P1 C28 32.36(13)
N1 Cu P1 C16 38.02(15)
N2 Cu P1 C16 136.11(14)
P2 Cu P1 C16 -90.44(13)
N1 Cu P2 C34 -71.44(13)
N2 Cu P2 C34 -173.34(13)
P1 Cu P2 C34 56.93(12)
N1 Cu P2 C46 167.32(13)
N2 Cu P2 C46 65.42(14)
P1 Cu P2 C46 -64.31(13)
N1 Cu P2 C40 47.58(13)
N2 Cu P2 C40 -54.32(13)
P1 Cu P2 C40 175.94(11)
C4 N1 C1 C2 -0.1(4)
Cu N1 C1 C2 -171.0(2)
C4 N1 C1 Br1 178.1(2)
Cu N1 C1 Br1 7.2(4)
N1 C1 C2 C3 0.0(4)
Br1 C1 C2 C3 -178.2(2)
C1 C2 C3 C4 0.2(4)
C1 N1 C4 C5 -176.4(3)
Cu N1 C4 C5 -4.6(4)
C1 N1 C4 C3 0.2(3)
Cu N1 C4 C3 172.1(2)
C2 C3 C4 C5 176.4(3)
C2 C3 C4 N1 -0.3(4)
N1 C4 C5 C6 -0.3(5)
C3 C4 C5 C6 -176.5(3)
N1 C4 C5 C10 -179.0(3)
C3 C4 C5 C10 4.9(5)
C9 N2 C6 C5 -174.1(3)
Cu N2 C6 C5 2.1(4)
C9 N2 C6 C7 0.9(3)
Cu N2 C6 C7 177.1(2)
C4 C5 C6 N2 1.8(5)
C10 C5 C6 N2 -179.6(3)
C4 C5 C6 C7 -172.5(3)
C10 C5 C6 C7 6.1(5)
N2 C6 C7 C8 -0.8(4)
C5 C6 C7 C8 174.2(3)
C6 C7 C8 C9 0.3(4)
C6 N2 C9 C8 -0.8(4)
Cu N2 C9 C8 -176.5(2)
C6 N2 C9 Br2 176.2(2)
Cu N2 C9 Br2 0.4(4)
C7 C8 C9 N2 0.3(4)
C7 C8 C9 Br2 -176.6(2)
C4 C5 C10 C15 -101.7(4)
C6 C5 C10 C15 79.5(4)
C4 C5 C10 C11 78.4(4)
C6 C5 C10 C11 -100.4(4)
C15 C10 C11 C12 -0.3(6)
C5 C10 C11 C12 179.6(4)
C10 C11 C12 C13 1.0(6)
C11 C12 C13 C14 -1.3(7)
C12 C13 C14 C15 1.0(7)
C11 C10 C15 C14 0.1(6)
C5 C10 C15 C14 -179.9(4)
C13 C14 C15 C10 -0.4(7)
C22 P1 C16 C17 42.4(3)
C28 P1 C16 C17 151.5(3)
Cu P1 C16 C17 -76.7(3)
C22 P1 C16 C21 -145.8(3)
C28 P1 C16 C21 -36.7(3)
Cu P1 C16 C21 95.1(3)
C21 C16 C17 C18 0.3(6)
P1 C16 C17 C18 172.4(3)
C16 C17 C18 C19 -0.5(6)
C17 C18 C19 C20 0.4(7)
C18 C19 C20 C21 0.0(6)
C19 C20 C21 C16 -0.3(6)
C17 C16 C21 C20 0.1(5)
P1 C16 C21 C20 -171.9(3)
C28 P1 C22 C27 -5.8(3)
C16 P1 C22 C27 101.2(3)
Cu P1 C22 C27 -135.2(3)
C28 P1 C22 C23 168.4(2)
C16 P1 C22 C23 -84.6(3)
Cu P1 C22 C23 39.0(3)
C27 C22 C23 C24 -1.3(5)
P1 C22 C23 C24 -176.0(3)
C22 C23 C24 C25 1.6(6)
C23 C24 C25 C26 -1.1(7)
C24 C25 C26 C27 0.4(7)
C23 C22 C27 C26 0.6(5)
P1 C22 C27 C26 174.8(3)
C25 C26 C27 C22 -0.2(6)
C22 P1 C28 C33 -116.2(3)
C16 P1 C28 C33 135.3(3)
Cu P1 C28 C33 6.2(3)
C22 P1 C28 C29 63.1(3)
C16 P1 C28 C29 -45.5(3)
Cu P1 C28 C29 -174.5(3)
C33 C28 C29 C30 0.9(6)
P1 C28 C29 C30 -178.3(3)
C28 C29 C30 C31 -0.4(6)
C29 C30 C31 C32 -0.2(6)
C30 C31 C32 C33 0.3(6)
C29 C28 C33 C32 -0.8(5)
P1 C28 C33 C32 178.5(3)
C31 C32 C33 C28 0.2(6)
C46 P2 C34 C39 -101.2(3)
C40 P2 C34 C39 4.2(3)
Cu P2 C34 C39 128.2(3)
C46 P2 C34 C35 81.5(3)
C40 P2 C34 C35 -173.1(3)
Cu P2 C34 C35 -49.1(3)
C39 C34 C35 C36 -0.9(5)
P2 C34 C35 C36 176.5(3)
C34 C35 C36 C37 -1.3(6)
C35 C36 C37 C38 2.3(6)
C36 C37 C38 C39 -1.2(6)
C35 C34 C39 C38 2.1(5)
P2 C34 C39 C38 -175.1(3)
C37 C38 C39 C34 -1.1(6)
C34 P2 C40 C45 97.7(3)
C46 P2 C40 C45 -156.6(3)
Cu P2 C40 C45 -26.9(3)
C34 P2 C40 C41 -84.0(3)
C46 P2 C40 C41 21.8(3)
Cu P2 C40 C41 151.4(2)
C45 C40 C41 C42 0.2(5)
P2 C40 C41 C42 -178.1(3)
C40 C41 C42 C43 0.3(6)
C41 C42 C43 C44 -0.7(6)
C42 C43 C44 C45 0.6(6)
C41 C40 C45 C44 -0.3(5)
P2 C40 C45 C44 178.1(3)
C43 C44 C45 C40 -0.1(6)
C34 P2 C46 C47 -4.2(3)
C40 P2 C46 C47 -111.7(3)
Cu P2 C46 C47 122.9(3)
C34 P2 C46 C51 175.3(3)
C40 P2 C46 C51 67.8(3)
Cu P2 C46 C51 -57.7(3)
C51 C46 C47 C48 -0.1(6)
P2 C46 C47 C48 179.4(3)
C46 C47 C48 C49 -0.6(7)
C47 C48 C49 C50 1.4(7)
C48 C49 C50 C51 -1.5(7)
C49 C50 C51 C46 0.8(6)
C47 C46 C51 C50 0.0(5)
P2 C46 C51 C50 -179.5(3)

loop_
_platon_squeeze_void_nr
_platon_squeeze_void_average_x
_platon_squeeze_void_average_y
_platon_squeeze_void_average_z
_platon_squeeze_void_volume
_platon_squeeze_void_count_electrons
_platon_squeeze_void_content
1 0.000 0.000 0.000 180 40 ' '
